data_7052233
loop_
_publ_author_name
'Giannellini, Valerio'
'Bambagiotti-Alberti, Massimo'
'Bruni, Bruno'
'Di Vaira, Massimo'

_publ_section_title
;
 Structural and conformational study of two solvates of a fulgenic acid
 derivative
;
_journal_issue 4
_journal_name_full 'New Journal of Chemistry'
_journal_page_first 647
_journal_paper_doi 10.1039/b515266f
_journal_volume 30
_journal_year 2006
_chemical_formula_moiety 'C34 H30 O8 . C4 H10 O1 '
_chemical_formula_sum 'C38 H40 O9'
_chemical_formula_weight 640.70
_chemical_name_common
;2,3-bis(4-benzyloxy-3-methoxy-benzilidene)-succinic acid
buthanol solvate
;
_chemical_name_systematic
;
2,3-bis(4-benzyloxy-3-methoxy-benzilidene)-succinic acid
buthanol solvate
;
_space_group_IT_number 2
_symmetry_cell_setting triclinic
_symmetry_space_group_name_Hall '-P 1'
_symmetry_space_group_name_H-M 'P -1'
_atom_sites_solution_hydrogens geom
_atom_sites_solution_primary direct
_atom_sites_solution_secondary difmap
_audit_creation_method SHELXL-97
_cell_angle_alpha 101.68(1)
_cell_angle_beta 106.69(1)
_cell_angle_gamma 96.91(1)
_cell_formula_units_Z 2
_cell_length_a 10.929(1)
_cell_length_b 11.708(1)
_cell_length_c 15.385(2)
_cell_measurement_reflns_used 2297
_cell_measurement_temperature 295(2)
_cell_measurement_theta_max 44.0
_cell_measurement_theta_min 6.0
_cell_volume 1812.9(4)
_computing_cell_refinement 'CrysAlisCCD (Oxford Diffraction, 2001)'
_computing_data_collection 'CrysAlisCCD (Oxford Diffraction, 2001)'
_computing_data_reduction 'CrysAlisRED (Oxford Diffraction, 2001)'
_computing_molecular_graphics 'ORTEP3 (Farrugia, 1997)'
_computing_publication_material 'SHELXL-97 (Sheldrick, 1997)'
_computing_structure_refinement 'SHELXL-97 (Sheldrick, 1997)'
_computing_structure_solution 'SIR97 (Altomare et al., 1999)'
_diffrn_ambient_temperature 295(2)
_diffrn_measured_fraction_theta_full 0.949
_diffrn_measured_fraction_theta_max 0.949
_diffrn_measurement_device_type 'Oxford Diffraction, Excalibur PX Ultra, CCD'
_diffrn_measurement_method '\w scans'
_diffrn_radiation_monochromator graphite
_diffrn_radiation_source 'fine-focus sealed tube'
_diffrn_radiation_type CuK\a
_diffrn_radiation_wavelength 1.54180
_diffrn_reflns_av_R_equivalents 0.0352
_diffrn_reflns_av_sigmaI/netI 0.0525
_diffrn_reflns_limit_h_max 11
_diffrn_reflns_limit_h_min -11
_diffrn_reflns_limit_k_max 11
_diffrn_reflns_limit_k_min -12
_diffrn_reflns_limit_l_max 16
_diffrn_reflns_limit_l_min -16
_diffrn_reflns_number 14403
_diffrn_reflns_theta_full 58.04
_diffrn_reflns_theta_max 58.04
_diffrn_reflns_theta_min 5.25
_diffrn_standards_decay_% 0
_diffrn_standards_number 0
_exptl_absorpt_coefficient_mu 0.682
_exptl_absorpt_correction_T_max 1.000
_exptl_absorpt_correction_T_min 0.832
_exptl_absorpt_correction_type multi-scan
_exptl_absorpt_process_details 'SADABS (Sheldrick, 1986)'
_exptl_crystal_colour 'pale yellow'
_exptl_crystal_density_diffrn 1.174
_exptl_crystal_density_method 'not measured'
_exptl_crystal_description prism
_exptl_crystal_F_000 680
_exptl_crystal_size_max 0.60
_exptl_crystal_size_mid 0.35
_exptl_crystal_size_min 0.18
_refine_diff_density_max 0.236
_refine_diff_density_min -0.167
_refine_diff_density_rms 0.032
_refine_ls_extinction_coef 0.0007(4)
_refine_ls_extinction_expression Fc^*^=kFc[1+0.001xFc^2^\l^3^/sin(2\q)]^-1/4^
_refine_ls_extinction_method SHELXL
_refine_ls_goodness_of_fit_ref 0.787
_refine_ls_hydrogen_treatment constr
_refine_ls_matrix_type full
_refine_ls_number_parameters 474
_refine_ls_number_reflns 4790
_refine_ls_number_restraints 122
_refine_ls_restrained_S_all 0.802
_refine_ls_R_factor_all 0.1054
_refine_ls_R_factor_gt 0.0577
_refine_ls_shift/su_max 0.000
_refine_ls_shift/su_mean 0.000
_refine_ls_structure_factor_coef Fsqd
_refine_ls_weighting_details 'calc w=1/[\s^2^(Fo^2^)+(0.1127P)^2^+0.0000P] where P=(Fo^2^+2Fc^2^)/3'
_refine_ls_weighting_scheme calc
_refine_ls_wR_factor_gt 0.1575
_refine_ls_wR_factor_ref 0.1774
_reflns_number_gt 1862
_reflns_number_total 4790
_reflns_threshold_expression I>2sigma(I)
_cod_data_source_file b515266f.txt
_cod_data_source_block fulgen1b
_cod_original_cell_volume 1812.9(3)
_cod_database_code 7052233

loop_
_symmetry_equiv_pos_as_xyz
'x, y, z'
'-x, -y, -z'

loop_
_atom_site_label
_atom_site_type_symbol
_atom_site_fract_x
_atom_site_fract_y
_atom_site_fract_z
_atom_site_U_iso_or_equiv
_atom_site_adp_type
_atom_site_occupancy
_atom_site_symmetry_multiplicity
_atom_site_calc_flag
_atom_site_refinement_flags
_atom_site_disorder_assembly
_atom_site_disorder_group
O1 O 0.4176(3) 0.1114(3) 0.0289(2) 0.1478(10) Uani 1 1 d . . .
H1O H 0.4546 0.0826 -0.0072 0.222 Uiso 1 1 calc R . .
O2 O 0.4965(3) -0.0225(3) 0.1027(2) 0.1481(11) Uani 1 1 d . . .
C1 C 0.4379(4) 0.0624(5) 0.0981(3) 0.1191(13) Uani 1 1 d . . .
C2 C 0.3907(4) 0.1140(4) 0.1746(3) 0.1075(11) Uani 1 1 d . . .
C3 C 0.3978(3) 0.0605(3) 0.2435(3) 0.1040(10) Uani 1 1 d . . .
H3 H 0.4388 -0.0046 0.2386 0.125 Uiso 1 1 calc R . .
C4 C 0.3545(3) 0.0830(4) 0.3249(2) 0.0964(10) Uani 1 1 d . . .
C5 C 0.2965(3) 0.1787(3) 0.3512(2) 0.0938(9) Uani 1 1 d . . .
H5 H 0.2865 0.2347 0.3158 0.113 Uiso 1 1 calc R . .
C6 C 0.2541(3) 0.1921(3) 0.4278(3) 0.0923(9) Uani 1 1 d . . .
C7 C 0.2677(3) 0.1072(3) 0.4802(3) 0.0947(9) Uani 1 1 d . . .
C8 C 0.3241(4) 0.0132(3) 0.4554(3) 0.1151(11) Uani 1 1 d . . .
H8 H 0.3343 -0.0428 0.4908 0.138 Uiso 1 1 calc R . .
C9 C 0.3662(3) 0.0011(3) 0.3779(3) 0.1131(11) Uani 1 1 d . . .
H9 H 0.4033 -0.0640 0.3614 0.136 Uiso 1 1 calc R . .
O3 O 0.1954(2) 0.2801(2) 0.45774(16) 0.1153(8) Uani 1 1 d . . .
C10 C 0.1826(4) 0.3736(3) 0.4104(3) 0.1501(15) Uani 1 1 d . . .
H101 H 0.2674 0.4137 0.4159 0.225 Uiso 1 1 calc R . .
H102 H 0.1382 0.4290 0.4382 0.225 Uiso 1 1 calc R . .
H103 H 0.1337 0.3407 0.3454 0.225 Uiso 1 1 calc R . .
O4 O 0.2231(2) 0.1272(2) 0.55548(17) 0.1082(7) Uani 1 1 d . . .
C11 C 0.2346(4) 0.0417(3) 0.6103(3) 0.1274(12) Uani 1 1 d . . .
H111 H 0.3250 0.0352 0.6350 0.153 Uiso 1 1 calc R . .
H112 H 0.1852 -0.0356 0.5720 0.153 Uiso 1 1 calc R . .
C12 C 0.1829(5) 0.0823(3) 0.6887(3) 0.1055(11) Uani 1 1 d . . .
C13 C 0.2640(4) 0.1488(4) 0.7750(4) 0.1429(15) Uani 1 1 d . . .
H13 H 0.3523 0.1720 0.7846 0.171 Uiso 1 1 calc R . .
C14 C 0.2132(7) 0.1814(5) 0.8483(4) 0.178(2) Uani 1 1 d . . .
H14 H 0.2674 0.2256 0.9071 0.213 Uiso 1 1 calc R . .
C15 C 0.0843(8) 0.1477(6) 0.8324(5) 0.170(2) Uani 1 1 d . . .
H15 H 0.0499 0.1684 0.8808 0.204 Uiso 1 1 calc R . .
C16 C 0.0054(5) 0.0846(5) 0.7475(6) 0.1611(18) Uani 1 1 d . . .
H16 H -0.0833 0.0626 0.7370 0.193 Uiso 1 1 calc R . .
C17 C 0.0557(6) 0.0533(4) 0.6776(3) 0.1364(14) Uani 1 1 d . . .
H17 H -0.0002 0.0096 0.6192 0.164 Uiso 1 1 calc R . .
O5 O 0.1273(3) 0.2792(5) 0.1108(3) 0.2075(19) Uani 1 1 d . . .
H5O H 0.0511 0.2544 0.0781 0.311 Uiso 0.50 1 calc PR . .
O6 O 0.1287(3) 0.0843(4) 0.0875(2) 0.1895(15) Uani 1 1 d . . .
H6O H 0.1482 0.0542 0.0415 0.284 Uiso 0.50 1 calc PR . .
C18 C 0.1846(5) 0.1931(7) 0.1181(3) 0.1496(19) Uani 1 1 d . . .
C19 C 0.3294(4) 0.2177(5) 0.1641(3) 0.1176(13) Uani 1 1 d . . .
C20 C 0.3917(4) 0.3309(5) 0.1908(2) 0.1141(12) Uani 1 1 d . . .
H20 H 0.3382 0.3863 0.1814 0.137 Uiso 1 1 calc R . .
C21 C 0.5318(4) 0.3817(4) 0.2329(2) 0.1030(10) Uani 1 1 d . . .
C22 C 0.6294(4) 0.3155(3) 0.2342(2) 0.1101(11) Uani 1 1 d . . .
H22 H 0.6064 0.2337 0.2092 0.132 Uiso 1 1 calc R . .
C23 C 0.7586(4) 0.3675(4) 0.2713(3) 0.1079(11) Uani 1 1 d . . .
C24 C 0.7958(4) 0.4898(4) 0.3120(3) 0.1081(11) Uani 1 1 d . . .
C25 C 0.6997(5) 0.5563(3) 0.3109(3) 0.1245(13) Uani 1 1 d . . .
H25 H 0.7225 0.6378 0.3375 0.149 Uiso 1 1 calc R . .
C26 C 0.5696(4) 0.5033(5) 0.2707(3) 0.1304(13) Uani 1 1 d . . .
H26 H 0.5064 0.5501 0.2691 0.156 Uiso 1 1 calc R . .
O7 O 0.8585(2) 0.3079(3) 0.2727(2) 0.1484(10) Uani 1 1 d . . .
C27 C 0.8280(4) 0.1861(4) 0.2272(4) 0.194(2) Uani 1 1 d . . .
H271 H 0.7766 0.1440 0.2561 0.291 Uiso 1 1 calc R . .
H272 H 0.9069 0.1559 0.2320 0.291 Uiso 1 1 calc R . .
H273 H 0.7796 0.1755 0.1623 0.291 Uiso 1 1 calc R . .
O8 O 0.9266(3) 0.5305(2) 0.34732(18) 0.1259(8) Uani 1 1 d . . .
C28 C 0.9711(4) 0.6574(3) 0.3761(3) 0.1332(13) Uani 1 1 d . . .
H281 H 0.9438 0.6922 0.4286 0.160 Uiso 1 1 calc R . .
H282 H 0.9368 0.6934 0.3249 0.160 Uiso 1 1 calc R . .
C29 C 1.1143(5) 0.6751(3) 0.4036(4) 0.1151(12) Uani 1 1 d . . .
C30 C 1.1716(5) 0.6656(3) 0.3353(3) 0.1300(13) Uani 1 1 d . . .
H30 H 1.1197 0.6508 0.2731 0.156 Uiso 1 1 calc R . .
C31 C 1.3060(7) 0.6776(4) 0.3565(5) 0.1567(17) Uani 1 1 d . . .
H31 H 1.3439 0.6717 0.3092 0.188 Uiso 1 1 calc R . .
C32 C 1.3805(6) 0.6979(5) 0.4474(7) 0.164(2) Uani 1 1 d . . .
H32 H 1.4704 0.7057 0.4629 0.197 Uiso 1 1 calc R . .
C33 C 1.3239(8) 0.7067(5) 0.5157(5) 0.175(2) Uani 1 1 d . . .
H33 H 1.3756 0.7212 0.5780 0.210 Uiso 1 1 calc R . .
C34 C 1.1921(7) 0.6947(4) 0.4942(4) 0.1443(16) Uani 1 1 d . . .
H34 H 1.1549 0.6999 0.5418 0.173 Uiso 1 1 calc R . .
O9A O -0.1165(5) 0.1527(6) -0.0029(4) 0.210(3) Uani 0.690(8) 1 d PDU A 1
H9OA H -0.1534 0.1480 0.0361 0.314 Uiso 0.690(8) 1 calc PR A 1
C35A C -0.161(2) 0.2408(14) -0.0514(15) 0.437(17) Uani 0.690(8) 1 d PDU A 1
H351 H -0.2447 0.2025 -0.0981 0.524 Uiso 0.690(8) 1 calc PR A 1
H352 H -0.1018 0.2566 -0.0854 0.524 Uiso 0.690(8) 1 calc PR A 1
C36A C -0.1793(16) 0.3576(12) -0.004(2) 0.414(13) Uani 0.690(8) 1 d PDU A 1
H361 H -0.1213 0.3772 0.0599 0.497 Uiso 0.690(8) 1 calc PR A 1
H362 H -0.1489 0.4155 -0.0341 0.497 Uiso 0.690(8) 1 calc PR A 1
C37A C -0.306(2) 0.3757(16) -0.001(2) 0.443(14) Uani 0.690(8) 1 d PDU A 1
H371 H -0.3665 0.3297 -0.0606 0.531 Uiso 0.690(8) 1 calc PR A 1
H372 H -0.3220 0.3350 0.0453 0.531 Uiso 0.690(8) 1 calc PR A 1
C38A C -0.352(3) 0.482(2) 0.0176(18) 0.56(2) Uani 0.690(8) 1 d PDU A 1
H381 H -0.3045 0.5280 0.0802 0.835 Uiso 0.690(8) 1 calc PR A 1
H382 H -0.4430 0.4647 0.0112 0.835 Uiso 0.690(8) 1 calc PR A 1
H383 H -0.3408 0.5272 -0.0262 0.835 Uiso 0.690(8) 1 calc PR A 1
O9B O -0.078(4) 0.439(4) 0.086(2) 0.51(2) Uani 0.310(8) 1 d PDU A 2
H9OB H -0.0879 0.3683 0.0619 0.765 Uiso 0.310(8) 1 calc PR A 2
C35B C -0.190(3) 0.485(3) 0.042(3) 0.338(18) Uani 0.310(8) 1 d PDU A 2
H353 H -0.1571 0.5632 0.0373 0.405 Uiso 0.310(8) 1 calc PR A 2
H354 H -0.2383 0.4957 0.0856 0.405 Uiso 0.310(8) 1 calc PR A 2
C36B C -0.285(4) 0.426(2) -0.0492(19) 0.309(16) Uani 0.310(8) 1 d PDU A 2
H363 H -0.2619 0.4636 -0.0944 0.371 Uiso 0.310(8) 1 calc PR A 2
H364 H -0.3680 0.4447 -0.0468 0.371 Uiso 0.310(8) 1 calc PR A 2
C37B C -0.308(3) 0.298(2) -0.089(2) 0.360(19) Uani 0.310(8) 1 d PDU A 2
H373 H -0.3248 0.2864 -0.1558 0.432 Uiso 0.310(8) 1 calc PR A 2
H374 H -0.3876 0.2643 -0.0804 0.432 Uiso 0.310(8) 1 calc PR A 2
C38B C -0.2116(18) 0.2257(13) -0.057(2) 0.216(14) Uani 0.310(8) 1 d PDU A 2
H384 H -0.1483 0.2697 0.0012 0.324 Uiso 0.310(8) 1 calc PR A 2
H385 H -0.1690 0.2057 -0.1032 0.324 Uiso 0.310(8) 1 calc PR A 2
H386 H -0.2546 0.1543 -0.0488 0.324 Uiso 0.310(8) 1 calc PR A 2

loop_
_atom_site_aniso_label
_atom_site_aniso_U_11
_atom_site_aniso_U_22
_atom_site_aniso_U_33
_atom_site_aniso_U_23
_atom_site_aniso_U_13
_atom_site_aniso_U_12
O1 0.165(3) 0.184(3) 0.115(2) 0.048(2) 0.0618(18) 0.055(2)
O2 0.171(3) 0.160(3) 0.133(2) 0.039(2) 0.0697(19) 0.053(2)
C1 0.112(3) 0.142(4) 0.098(3) 0.023(3) 0.035(3) 0.013(3)
C2 0.100(3) 0.118(3) 0.102(3) 0.033(3) 0.026(2) 0.017(2)
C3 0.105(2) 0.098(3) 0.102(3) 0.019(2) 0.030(2) 0.0108(19)
C4 0.097(2) 0.091(3) 0.102(3) 0.028(2) 0.031(2) 0.018(2)
C5 0.095(2) 0.087(3) 0.096(2) 0.034(2) 0.0199(19) 0.013(2)
C6 0.100(2) 0.074(3) 0.104(3) 0.033(2) 0.025(2) 0.0214(19)
C7 0.106(2) 0.088(3) 0.096(2) 0.028(2) 0.036(2) 0.024(2)
C8 0.148(3) 0.101(3) 0.115(3) 0.043(2) 0.052(2) 0.046(3)
C9 0.137(3) 0.091(3) 0.126(3) 0.032(3) 0.054(2) 0.041(2)
O3 0.149(2) 0.0911(18) 0.1326(19) 0.0498(15) 0.0601(15) 0.0498(16)
C10 0.194(4) 0.112(3) 0.193(4) 0.084(3) 0.087(3) 0.074(3)
O4 0.1405(18) 0.0919(17) 0.1123(17) 0.0476(14) 0.0483(15) 0.0410(13)
C11 0.163(3) 0.115(3) 0.136(3) 0.063(3) 0.065(3) 0.053(3)
C12 0.110(3) 0.105(3) 0.120(3) 0.055(3) 0.039(3) 0.039(2)
C13 0.116(3) 0.173(4) 0.137(4) 0.048(3) 0.026(3) 0.037(3)
C14 0.172(5) 0.247(6) 0.108(4) 0.041(3) 0.027(4) 0.066(5)
C15 0.185(6) 0.230(6) 0.141(5) 0.078(5) 0.083(5) 0.081(5)
C16 0.137(4) 0.175(5) 0.199(6) 0.084(4) 0.068(5) 0.040(4)
C17 0.136(4) 0.142(4) 0.138(4) 0.044(3) 0.046(3) 0.028(3)
O5 0.130(3) 0.291(5) 0.236(4) 0.118(4) 0.055(2) 0.090(3)
O6 0.113(2) 0.246(4) 0.186(3) 0.078(3) 0.009(2) -0.005(2)
C18 0.117(5) 0.201(7) 0.132(4) 0.061(4) 0.037(3) 0.009(4)
C19 0.095(3) 0.160(5) 0.099(3) 0.047(3) 0.027(2) 0.015(3)
C20 0.112(3) 0.147(4) 0.109(3) 0.053(3) 0.047(2) 0.054(3)
C21 0.107(3) 0.106(3) 0.110(3) 0.043(2) 0.038(2) 0.036(3)
C22 0.106(3) 0.087(3) 0.148(3) 0.037(2) 0.046(2) 0.034(3)
C23 0.107(3) 0.088(3) 0.145(3) 0.046(2) 0.045(2) 0.040(3)
C24 0.114(3) 0.088(3) 0.128(3) 0.034(2) 0.038(2) 0.030(3)
C25 0.127(3) 0.086(3) 0.163(4) 0.021(2) 0.046(3) 0.047(3)
C26 0.115(4) 0.120(4) 0.170(4) 0.044(3) 0.051(3) 0.047(3)
O7 0.1108(19) 0.087(2) 0.246(3) 0.0375(19) 0.0535(18) 0.0337(16)
C27 0.159(4) 0.083(3) 0.347(7) 0.035(4) 0.094(4) 0.048(3)
O8 0.1056(19) 0.096(2) 0.172(2) 0.0364(16) 0.0335(16) 0.0268(15)
C28 0.133(4) 0.086(3) 0.175(4) 0.021(2) 0.049(3) 0.020(2)
C29 0.124(4) 0.085(3) 0.141(4) 0.029(2) 0.047(4) 0.027(2)
C30 0.117(4) 0.114(3) 0.149(4) 0.028(3) 0.025(3) 0.036(3)
C31 0.151(5) 0.121(4) 0.207(6) 0.042(4) 0.063(4) 0.043(3)
C32 0.124(4) 0.122(4) 0.227(7) 0.064(5) 0.016(5) 0.015(3)
C33 0.175(6) 0.129(4) 0.173(6) 0.049(4) -0.013(5) -0.006(4)
C34 0.164(5) 0.117(4) 0.131(4) 0.034(3) 0.021(4) 0.006(3)
O9A 0.099(3) 0.321(8) 0.192(5) 0.067(5) 0.017(3) 0.044(4)
C35A 0.29(2) 0.65(4) 0.35(2) -0.04(2) 0.20(2) 0.05(2)
C36A 0.47(3) 0.30(2) 0.42(3) -0.049(17) 0.13(2) 0.16(2)
C37A 0.72(4) 0.30(2) 0.42(2) 0.12(2) 0.33(3) 0.07(2)
C38A 1.07(6) 0.38(3) 0.41(3) 0.17(2) 0.40(4) 0.29(4)
O9B 0.70(6) 0.49(4) 0.41(4) 0.10(3) 0.24(4) 0.25(4)
C35B 0.35(4) 0.40(4) 0.31(3) 0.12(3) 0.14(3) 0.15(3)
C36B 0.45(4) 0.31(3) 0.26(3) 0.21(3) 0.12(2) 0.18(3)
C37B 0.42(4) 0.39(4) 0.32(3) 0.11(3) 0.18(3) 0.05(3)
C38B 0.111(12) 0.091(12) 0.36(3) 0.062(15) -0.045(15) -0.017(9)

loop_
_atom_type_symbol
_atom_type_description
_atom_type_scat_dispersion_real
_atom_type_scat_dispersion_imag
_atom_type_scat_source
C C 0.0181 0.0091 'International Tables Vol C Tables 4.2.6.8 and 6.1.1.4'
H H 0.0000 0.0000 'International Tables Vol C Tables 4.2.6.8 and 6.1.1.4'
O O 0.0492 0.0322 'International Tables Vol C Tables 4.2.6.8 and 6.1.1.4'

loop_
_geom_angle_atom_site_label_1
_geom_angle_atom_site_label_2
_geom_angle_atom_site_label_3
_geom_angle
_geom_angle_site_symmetry_1
_geom_angle_site_symmetry_3
_geom_angle_publ_flag
C1 O1 H1O 109.5 . . ?
O2 C1 O1 123.3(4) . . ?
O2 C1 C2 120.7(5) . . ?
O1 C1 C2 116.1(5) . . ?
C3 C2 C1 118.7(5) . . ?
C3 C2 C19 125.2(4) . . ?
C1 C2 C19 116.0(4) . . ?
C2 C3 C4 132.9(4) . . ?
C2 C3 H3 113.6 . . ?
C4 C3 H3 113.6 . . ?
C9 C4 C5 117.6(3) . . ?
C9 C4 C3 117.3(4) . . ?
C5 C4 C3 125.0(4) . . ?
C6 C5 C4 121.7(4) . . ?
C6 C5 H5 119.2 . . ?
C4 C5 H5 119.2 . . ?
O3 C6 C5 126.0(4) . . ?
O3 C6 C7 114.7(4) . . ?
C5 C6 C7 119.2(4) . . ?
C8 C7 O4 124.7(4) . . ?
C8 C7 C6 119.8(4) . . ?
O4 C7 C6 115.5(4) . . ?
C7 C8 C9 120.2(4) . . ?
C7 C8 H8 119.9 . . ?
C9 C8 H8 119.9 . . ?
C4 C9 C8 121.5(4) . . ?
C4 C9 H9 119.2 . . ?
C8 C9 H9 119.2 . . ?
C6 O3 C10 118.3(3) . . ?
O3 C10 H101 109.5 . . ?
O3 C10 H102 109.5 . . ?
H101 C10 H102 109.5 . . ?
O3 C10 H103 109.5 . . ?
H101 C10 H103 109.5 . . ?
H102 C10 H103 109.5 . . ?
C7 O4 C11 117.1(3) . . ?
O4 C11 C12 107.8(3) . . ?
O4 C11 H111 110.1 . . ?
C12 C11 H111 110.1 . . ?
O4 C11 H112 110.1 . . ?
C12 C11 H112 110.1 . . ?
H111 C11 H112 108.5 . . ?
C17 C12 C13 118.0(4) . . ?
C17 C12 C11 120.9(5) . . ?
C13 C12 C11 121.2(5) . . ?
C12 C13 C14 119.8(4) . . ?
C12 C13 H13 120.1 . . ?
C14 C13 H13 120.1 . . ?
C15 C14 C13 119.0(5) . . ?
C15 C14 H14 120.5 . . ?
C13 C14 H14 120.5 . . ?
C16 C15 C14 120.8(5) . . ?
C16 C15 H15 119.6 . . ?
C14 C15 H15 119.6 . . ?
C15 C16 C17 119.5(5) . . ?
C15 C16 H16 120.2 . . ?
C17 C16 H16 120.2 . . ?
C12 C17 C16 122.9(5) . . ?
C12 C17 H17 118.6 . . ?
C16 C17 H17 118.6 . . ?
C18 O5 H5O 109.5 . . ?
C18 O6 H6O 109.5 . . ?
O5 C18 O6 124.6(6) . . ?
O5 C18 C19 118.9(6) . . ?
O6 C18 C19 116.5(6) . . ?
C20 C19 C2 125.6(4) . . ?
C20 C19 C18 117.8(5) . . ?
C2 C19 C18 116.6(5) . . ?
C19 C20 C21 130.3(4) . . ?
C19 C20 H20 114.9 . . ?
C21 C20 H20 114.9 . . ?
C26 C21 C22 117.5(4) . . ?
C26 C21 C20 118.5(4) . . ?
C22 C21 C20 123.9(4) . . ?
C23 C22 C21 121.8(4) . . ?
C23 C22 H22 119.1 . . ?
C21 C22 H22 119.1 . . ?
O7 C23 C22 124.5(4) . . ?
O7 C23 C24 115.2(4) . . ?
C22 C23 C24 120.3(4) . . ?
O8 C24 C25 126.9(4) . . ?
O8 C24 C23 114.7(4) . . ?
C25 C24 C23 118.4(4) . . ?
C24 C25 C26 120.8(4) . . ?
C24 C25 H25 119.6 . . ?
C26 C25 H25 119.6 . . ?
C25 C26 C21 121.2(4) . . ?
C25 C26 H26 119.4 . . ?
C21 C26 H26 119.4 . . ?
C23 O7 C27 118.1(3) . . ?
O7 C27 H271 109.5 . . ?
O7 C27 H272 109.5 . . ?
H271 C27 H272 109.5 . . ?
O7 C27 H273 109.5 . . ?
H271 C27 H273 109.5 . . ?
H272 C27 H273 109.5 . . ?
C24 O8 C28 117.2(3) . . ?
O8 C28 C29 105.3(3) . . ?
O8 C28 H281 110.7 . . ?
C29 C28 H281 110.7 . . ?
O8 C28 H282 110.7 . . ?
C29 C28 H282 110.7 . . ?
H281 C28 H282 108.8 . . ?
C30 C29 C34 118.2(4) . . ?
C30 C29 C28 118.8(5) . . ?
C34 C29 C28 122.9(5) . . ?
C29 C30 C31 121.5(5) . . ?
C29 C30 H30 119.2 . . ?
C31 C30 H30 119.2 . . ?
C32 C31 C30 118.7(5) . . ?
C32 C31 H31 120.6 . . ?
C30 C31 H31 120.6 . . ?
C31 C32 C33 120.0(6) . . ?
C31 C32 H32 120.0 . . ?
C33 C32 H32 120.0 . . ?
C32 C33 C34 120.8(6) . . ?
C32 C33 H33 119.6 . . ?
C34 C33 H33 119.6 . . ?
C29 C34 C33 120.8(5) . . ?
C29 C34 H34 119.6 . . ?
C33 C34 H34 119.6 . . ?
C35A O9A H9OA 109.5 . . ?
O9A C35A C36A 123.8(15) . . ?
O9A C35A H351 106.4 . . ?
C36A C35A H351 106.4 . . ?
O9A C35A H352 106.4 . . ?
C36A C35A H352 106.4 . . ?
H351 C35A H352 106.5 . . ?
C37A C36A C35A 120.5(15) . . ?
C37A C36A H361 107.2 . . ?
C35A C36A H361 107.2 . . ?
C37A C36A H362 107.2 . . ?
C35A C36A H362 107.2 . . ?
H361 C36A H362 106.8 . . ?
C38A C37A C36A 129.5(17) . . ?
C38A C37A H371 104.9 . . ?
C36A C37A H371 104.9 . . ?
C38A C37A H372 104.9 . . ?
C36A C37A H372 104.9 . . ?
H371 C37A H372 105.8 . . ?
C37A C38A H381 109.5 . . ?
C37A C38A H382 109.5 . . ?
H381 C38A H382 109.5 . . ?
C37A C38A H383 109.5 . . ?
H381 C38A H383 109.5 . . ?
H382 C38A H383 109.5 . . ?
C35B O9B H9OB 109.5 . . ?
O9B C35B C36B 124.6(14) . . ?
O9B C35B H353 106.2 . . ?
C36B C35B H353 106.2 . . ?
O9B C35B H354 106.2 . . ?
C36B C35B H354 106.2 . . ?
H353 C35B H354 106.4 . . ?
C35B C36B C37B 122.7(11) . . ?
C35B C36B H363 106.6 . . ?
C37B C36B H363 106.6 . . ?
C35B C36B H364 106.6 . . ?
C37B C36B H364 106.6 . . ?
H363 C36B H364 106.6 . . ?
C36B C37B C38B 122.1(13) . . ?
C36B C37B H373 106.8 . . ?
C38B C37B H373 106.8 . . ?
C36B C37B H374 106.8 . . ?
C38B C37B H374 106.8 . . ?
H373 C37B H374 106.7 . . ?
C37B C38B H384 109.5 . . ?
C37B C38B H385 109.5 . . ?
H384 C38B H385 109.5 . . ?
C37B C38B H386 109.5 . . ?
H384 C38B H386 109.5 . . ?
H385 C38B H386 109.5 . . ?

loop_
_geom_bond_atom_site_label_1
_geom_bond_atom_site_label_2
_geom_bond_distance
_geom_bond_site_symmetry_2
_geom_bond_publ_flag
O1 C1 1.286(5) . ?
O1 H1O 0.8200 . ?
O2 C1 1.248(5) . ?
C1 C2 1.468(5) . ?
C2 C3 1.325(5) . ?
C2 C19 1.470(5) . ?
C3 C4 1.449(5) . ?
C3 H3 0.9300 . ?
C4 C9 1.373(4) . ?
C4 C5 1.398(4) . ?
C5 C6 1.373(4) . ?
C5 H5 0.9300 . ?
C6 O3 1.350(4) . ?
C6 C7 1.397(4) . ?
C7 C8 1.365(4) . ?
C7 O4 1.370(4) . ?
C8 C9 1.384(5) . ?
C8 H8 0.9300 . ?
C9 H9 0.9300 . ?
O3 C10 1.431(4) . ?
C10 H101 0.9600 . ?
C10 H102 0.9600 . ?
C10 H103 0.9600 . ?
O4 C11 1.429(4) . ?
C11 C12 1.491(5) . ?
C11 H111 0.9700 . ?
C11 H112 0.9700 . ?
C12 C17 1.343(5) . ?
C12 C13 1.376(5) . ?
C13 C14 1.401(6) . ?
C13 H13 0.9300 . ?
C14 C15 1.353(6) . ?
C14 H14 0.9300 . ?
C15 C16 1.343(6) . ?
C15 H15 0.9300 . ?
C16 C17 1.350(6) . ?
C16 H16 0.9300 . ?
C17 H17 0.9300 . ?
O5 C18 1.255(6) . ?
O5 H5O 0.8200 . ?
O6 C18 1.274(6) . ?
O6 H6O 0.8200 . ?
C18 C19 1.501(6) . ?
C19 C20 1.338(5) . ?
C20 C21 1.473(5) . ?
C20 H20 0.9300 . ?
C21 C26 1.386(5) . ?
C21 C22 1.390(4) . ?
C22 C23 1.371(5) . ?
C22 H22 0.9300 . ?
C23 O7 1.362(4) . ?
C23 C24 1.399(5) . ?
C24 O8 1.361(4) . ?
C24 C25 1.379(5) . ?
C25 C26 1.384(5) . ?
C25 H25 0.9300 . ?
C26 H26 0.9300 . ?
O7 C27 1.408(4) . ?
C27 H271 0.9600 . ?
C27 H272 0.9600 . ?
C27 H273 0.9600 . ?
O8 C28 1.441(4) . ?
C28 C29 1.476(5) . ?
C28 H281 0.9700 . ?
C28 H282 0.9700 . ?
C29 C30 1.362(5) . ?
C29 C34 1.364(6) . ?
C30 C31 1.393(6) . ?
C30 H30 0.9300 . ?
C31 C32 1.357(7) . ?
C31 H31 0.9300 . ?
C32 C33 1.358(7) . ?
C32 H32 0.9300 . ?
C33 C34 1.365(7) . ?
C33 H33 0.9300 . ?
C34 H34 0.9300 . ?
O9A C35A 1.444(12) . ?
O9A H9OA 0.8200 . ?
C35A C36A 1.475(12) . ?
C35A H351 0.9700 . ?
C35A H352 0.9700 . ?
C36A C37A 1.445(13) . ?
C36A H361 0.9700 . ?
C36A H362 0.9700 . ?
C37A C38A 1.408(12) . ?
C37A H371 0.9700 . ?
C37A H372 0.9700 . ?
C38A H381 0.9600 . ?
C38A H382 0.9600 . ?
C38A H383 0.9600 . ?
O9B C35B 1.439(12) . ?
O9B H9OB 0.8200 . ?
C35B C36B 1.454(12) . ?
C35B H353 0.9700 . ?
C35B H354 0.9700 . ?
C36B C37B 1.454(12) . ?
C36B H363 0.9700 . ?
C36B H364 0.9700 . ?
C37B C38B 1.465(13) . ?
C37B H373 0.9700 . ?
C37B H374 0.9700 . ?
C38B H384 0.9600 . ?
C38B H385 0.9600 . ?
C38B H386 0.9600 . ?
